data_4314249
loop_
_publ_author_name
'Fernando S. Delgado'
'Joaqu\'in Sanchiz'
'Catalina Ruiz-P\'erez'
'Francesc Lloret'
'Miguel Julve'

_publ_section_title
;
 Design of High-Dimensional Copper(II) Malonate Complexes with
 Exo-Polydentate N-Donor Ligands
;
_journal_name_full 'Inorganic Chemistry'
_journal_page_first 5938
_journal_page_last 5948
_journal_paper_doi 10.1021/ic034422w
_journal_volume 42
_journal_year 2003
_chemical_formula_sum 'C24 H25 Cu2 N3 O11'
_chemical_formula_weight 658.55
_chemical_name_systematic
;
 ?
;
_space_group_IT_number 14
_symmetry_cell_setting monoclinic
_symmetry_space_group_name_Hall '-P 2yn'
_symmetry_space_group_name_H-M 'P 1 21/n 1'
_atom_sites_solution_hydrogens geom
_atom_sites_solution_primary direct
_atom_sites_solution_secondary difmap
_audit_creation_method SHELXL-97
_cell_angle_alpha 90.00
_cell_angle_beta 105.21(3)
_cell_angle_gamma 90.00
_cell_formula_units_Z 4
_cell_length_a 13.462(3)
_cell_length_b 10.275(2)
_cell_length_c 19.579(4)
_cell_measurement_temperature 293(2)
_cell_volume 2613.3(10)
_computing_structure_refinement 'SHELXL-97 (Sheldrick, 1997)'
_computing_structure_solution 'SHELXS-97 (Sheldrick, 1997)'
_diffrn_ambient_temperature 293(2)
_diffrn_measured_fraction_theta_full 0.999
_diffrn_measured_fraction_theta_max 0.999
_diffrn_measurement_device_type 'Enraf-Nonius MACH3'
_diffrn_measurement_method '\w scan'
_diffrn_radiation_monochromator graphite
_diffrn_radiation_source 'fine-focus sealed tube'
_diffrn_radiation_type MoK\a
_diffrn_radiation_wavelength 0.71073
_diffrn_reflns_av_R_equivalents 0.0707
_diffrn_reflns_av_sigmaI/netI 0.0333
_diffrn_reflns_limit_h_max 0
_diffrn_reflns_limit_h_min -18
_diffrn_reflns_limit_k_max 14
_diffrn_reflns_limit_k_min 0
_diffrn_reflns_limit_l_max 27
_diffrn_reflns_limit_l_min -26
_diffrn_reflns_number 7899
_diffrn_reflns_theta_full 29.99
_diffrn_reflns_theta_max 29.99
_diffrn_reflns_theta_min 2.53
_exptl_absorpt_coefficient_mu 1.694
_exptl_absorpt_correction_type none
_exptl_crystal_colour blue
_exptl_crystal_density_diffrn 1.674
_exptl_crystal_density_method 'not measured'
_exptl_crystal_description 'rectangular prism'
_exptl_crystal_F_000 1344
_exptl_crystal_size_max 0.7
_exptl_crystal_size_min 0.3
_refine_diff_density_max 1.492
_refine_diff_density_min -2.412
_refine_diff_density_rms 0.153
_refine_ls_extinction_method none
_refine_ls_goodness_of_fit_ref 1.045
_refine_ls_hydrogen_treatment mixed
_refine_ls_matrix_type full
_refine_ls_number_parameters 437
_refine_ls_number_reflns 7606
_refine_ls_number_restraints 0
_refine_ls_restrained_S_all 1.045
_refine_ls_R_factor_all 0.0794
_refine_ls_R_factor_gt 0.0548
_refine_ls_shift/su_max 0.002
_refine_ls_shift/su_mean 0.000
_refine_ls_structure_factor_coef Fsqd
_refine_ls_weighting_details 'calc w=1/[\s^2^(Fo^2^)+(0.1174P)^2^+0.0000P] where P=(Fo^2^+2Fc^2^)/3'
_refine_ls_weighting_scheme calc
_refine_ls_wR_factor_gt 0.1438
_refine_ls_wR_factor_ref 0.1576
_reflns_number_gt 5860
_reflns_number_total 7606
_reflns_threshold_expression >2sigma(I)
_cod_data_source_file ic034422wsi20030421_020057.cif
_cod_data_source_block COMPOUND2
_cod_original_cell_volume 2613.3(9)
_cod_original_sg_symbol_H-M 'P 21/n'
_cod_database_code 4314249

loop_
_symmetry_equiv_pos_as_xyz
'x, y, z'
'-x+1/2, y+1/2, -z+1/2'
'-x, -y, -z'
'x-1/2, -y-1/2, z-1/2'

loop_
_atom_site_label
_atom_site_type_symbol
_atom_site_fract_x
_atom_site_fract_y
_atom_site_fract_z
_atom_site_U_iso_or_equiv
_atom_site_adp_type
_atom_site_occupancy
_atom_site_symmetry_multiplicity
_atom_site_calc_flag
_atom_site_refinement_flags
_atom_site_disorder_assembly
_atom_site_disorder_group
Cu1 Cu 0.49966(2) 0.85329(3) 0.040598(16) 0.01885(10) Uani 1 1 d . . .
Cu2 Cu 0.62599(3) 0.43636(3) 0.166002(18) 0.02425(11) Uani 1 1 d . . .
C1 C 0.4800(2) 0.5238(3) 0.24073(15) 0.0290(6) Uani 1 1 d . . .
C2 C 0.5242(3) 0.6565(3) 0.23251(16) 0.0289(6) Uani 1 1 d . . .
C3 C 0.5333(2) 0.6840(3) 0.15854(14) 0.0218(5) Uani 1 1 d . . .
O1 O 0.52187(18) 0.4250(2) 0.22087(11) 0.0301(4) Uani 1 1 d . . .
O2 O 0.55689(17) 0.5966(2) 0.12115(11) 0.0282(4) Uani 1 1 d . . .
O3 O 0.4077(2) 0.5154(3) 0.26873(16) 0.0508(7) Uani 1 1 d . . .
O4 O 0.51557(15) 0.8004(2) 0.13801(10) 0.0255(4) Uani 1 1 d . . .
C30 C 0.54331(19) 1.1726(3) 0.10279(13) 0.0199(5) Uani 1 1 d . . .
C31 C 0.5741(2) 1.1323(3) 0.17949(15) 0.0253(5) Uani 1 1 d . . .
C32 C 0.6854(2) 1.1717(3) 0.21535(14) 0.0230(5) Uani 1 1 d . . .
O31 O 0.53998(16) 1.28895(19) 0.08492(10) 0.0261(4) Uani 1 1 d . . .
O32 O 0.70893(16) 1.2918(2) 0.21569(11) 0.0280(4) Uani 1 1 d . . .
O33 O 0.52340(14) 1.08089(19) 0.05672(10) 0.0214(4) Uani 1 1 d . . .
O34 O 0.7467(2) 1.0846(2) 0.24163(14) 0.0417(6) Uani 1 1 d . . .
N1 N 0.34271(17) 0.8604(2) 0.03290(13) 0.0252(5) Uani 1 1 d . . .
N2 N 0.65262(16) 0.8325(2) 0.05028(12) 0.0222(4) Uani 1 1 d . . .
N3 N 0.7298(2) 0.4594(2) 0.10875(13) 0.0279(5) Uani 1 1 d . . .
C10 C 0.2706(2) 0.8465(3) -0.02884(16) 0.0271(6) Uani 1 1 d . . .
C11 C 0.1665(2) 0.8427(3) -0.03352(17) 0.0283(6) Uani 1 1 d . . .
C12 C 0.1314(2) 0.8520(3) 0.02669(16) 0.0269(6) Uani 1 1 d . . .
C13 C 0.2059(2) 0.8716(4) 0.09010(17) 0.0377(8) Uani 1 1 d . . .
C14 C 0.3088(2) 0.8758(4) 0.09111(17) 0.0353(7) Uani 1 1 d . . .
C15 C 0.7201(2) 0.8458(3) 0.11399(15) 0.0271(6) Uani 1 1 d . . .
C16 C 0.8249(2) 0.8447(3) 0.12281(16) 0.0308(6) Uani 1 1 d . . .
C17 C 0.8658(2) 0.8333(3) 0.06455(15) 0.0263(6) Uani 1 1 d . . .
C18 C 0.7952(2) 0.8179(3) -0.00128(16) 0.0281(6) Uani 1 1 d . . .
C19 C 0.6912(2) 0.8176(3) -0.00614(15) 0.0259(5) Uani 1 1 d . . .
C20 C 0.0211(2) 0.8416(3) 0.02043(18) 0.0307(6) Uani 1 1 d . . .
C21 C 0.9769(2) 0.8411(3) 0.07373(18) 0.0313(6) Uani 1 1 d . . .
C40 C 0.7010(3) 0.4791(4) 0.03934(18) 0.0352(7) Uani 1 1 d . . .
C41 C 0.7699(3) 0.4925(4) -0.00154(19) 0.0390(7) Uani 1 1 d . . .
C42 C 0.8759(3) 0.4874(3) 0.03121(19) 0.0363(7) Uani 1 1 d . . .
C43 C 0.9051(3) 0.4676(4) 0.1036(2) 0.0380(7) Uani 1 1 d . . .
C44 C 0.8308(3) 0.4534(3) 0.14035(19) 0.0326(6) Uani 1 1 d . . .
C45 C 0.9502(3) 0.5013(4) -0.0117(2) 0.0431(8) Uani 1 1 d . . .
O1W O 0.3582(3) 0.7327(4) 0.34288(17) 0.0690(10) Uani 1 1 d . . .
O2W O 0.1807(4) 0.4831(5) 0.2166(3) 0.1102(17) Uani 1 1 d . . .
O3W O 0.3583(4) 0.2151(5) 0.2216(4) 0.147(3) Uani 1 1 d . . .
H2A H 0.604(3) 0.665(4) 0.2652(19) 0.032(9) Uiso 1 1 d . . .
H2B H 0.494(3) 0.716(4) 0.248(2) 0.043(11) Uiso 1 1 d . . .
H31A H 0.531(3) 1.168(4) 0.2043(19) 0.032(9) Uiso 1 1 d . . .
H31B H 0.566(3) 1.044(3) 0.1844(17) 0.024(8) Uiso 1 1 d . . .
H10 H 0.292(3) 0.841(4) -0.072(2) 0.032(10) Uiso 1 1 d . . .
H11 H 0.124(3) 0.824(4) -0.078(2) 0.041(11) Uiso 1 1 d . . .
H13 H 0.193(3) 0.892(4) 0.1341(18) 0.028(9) Uiso 1 1 d . . .
H14 H 0.357(3) 0.879(3) 0.1315(17) 0.020(8) Uiso 1 1 d . . .
H15 H 0.694(3) 0.856(3) 0.1548(16) 0.018(8) Uiso 1 1 d . . .
H16 H 0.874(3) 0.856(3) 0.1725(17) 0.021(8) Uiso 1 1 d . . .
H18 H 0.816(3) 0.807(4) -0.043(2) 0.041(11) Uiso 1 1 d . . .
H19 H 0.650(3) 0.803(4) -0.053(2) 0.036(10) Uiso 1 1 d . . .
H20 H -0.023(4) 0.826(5) -0.026(2) 0.056(13) Uiso 1 1 d . . .
H21 H 1.011(5) 0.872(5) 0.126(3) 0.082(18) Uiso 1 1 d . . .
H40 H 0.632(4) 0.472(4) 0.019(2) 0.041(11) Uiso 1 1 d . . .
H41 H 0.746(4) 0.518(5) -0.049(2) 0.051(12) Uiso 1 1 d . . .
H43 H 0.970(5) 0.452(5) 0.135(3) 0.070(16) Uiso 1 1 d . . .
H44 H 0.853(3) 0.443(4) 0.182(2) 0.033(10) Uiso 1 1 d . . .
H50 H 0.923(3) 0.513(4) -0.053(2) 0.036(11) Uiso 1 1 d . . .

loop_
_atom_site_aniso_label
_atom_site_aniso_U_11
_atom_site_aniso_U_22
_atom_site_aniso_U_33
_atom_site_aniso_U_23
_atom_site_aniso_U_13
_atom_site_aniso_U_12
Cu1 0.01070(15) 0.02239(17) 0.02480(17) 0.00259(11) 0.00702(11) 0.00092(11)
Cu2 0.02365(18) 0.02133(18) 0.03141(19) 0.00266(12) 0.01371(14) 0.00300(13)
C1 0.0253(13) 0.0340(15) 0.0308(13) 0.0079(11) 0.0129(11) 0.0037(12)
C2 0.0368(16) 0.0274(14) 0.0281(13) 0.0025(10) 0.0184(12) 0.0044(12)
C3 0.0147(11) 0.0256(12) 0.0271(12) 0.0049(10) 0.0092(9) 0.0020(9)
O1 0.0333(11) 0.0258(10) 0.0361(11) 0.0041(8) 0.0178(9) 0.0015(8)
O2 0.0324(11) 0.0274(10) 0.0286(10) 0.0057(8) 0.0147(8) 0.0068(9)
O3 0.0453(15) 0.0494(15) 0.0740(18) 0.0086(14) 0.0446(14) 0.0015(12)
O4 0.0207(9) 0.0266(10) 0.0328(10) 0.0080(8) 0.0133(8) 0.0060(8)
C30 0.0109(10) 0.0243(12) 0.0248(12) -0.0010(9) 0.0055(8) -0.0012(9)
C31 0.0230(13) 0.0272(14) 0.0255(12) 0.0014(10) 0.0063(10) -0.0056(11)
C32 0.0226(12) 0.0240(12) 0.0225(12) 0.0005(9) 0.0059(10) 0.0000(10)
O31 0.0239(9) 0.0241(10) 0.0280(9) 0.0012(7) 0.0029(7) -0.0001(8)
O32 0.0216(9) 0.0270(10) 0.0328(10) 0.0013(8) 0.0022(8) -0.0021(8)
O33 0.0168(8) 0.0228(9) 0.0244(8) -0.0031(7) 0.0055(7) -0.0022(7)
O34 0.0325(12) 0.0324(12) 0.0540(14) 0.0120(10) 0.0003(11) 0.0077(10)
N1 0.0092(9) 0.0359(13) 0.0315(11) -0.0009(9) 0.0074(8) 0.0004(9)
N2 0.0093(9) 0.0302(12) 0.0279(11) 0.0017(8) 0.0064(8) 0.0030(8)
N3 0.0293(12) 0.0252(12) 0.0335(12) 0.0002(9) 0.0159(10) 0.0010(10)
C10 0.0138(11) 0.0363(15) 0.0326(14) -0.0012(11) 0.0084(10) -0.0007(10)
C11 0.0141(11) 0.0355(16) 0.0353(14) -0.0031(11) 0.0066(10) -0.0034(11)
C12 0.0132(11) 0.0298(14) 0.0387(15) 0.0001(11) 0.0084(10) 0.0012(10)
C13 0.0173(13) 0.064(2) 0.0343(15) -0.0039(15) 0.0114(11) -0.0006(14)
C14 0.0142(12) 0.059(2) 0.0329(15) -0.0054(14) 0.0072(11) -0.0003(13)
C15 0.0168(12) 0.0388(16) 0.0274(13) 0.0015(11) 0.0087(10) 0.0007(11)
C16 0.0139(11) 0.0501(19) 0.0281(13) 0.0010(12) 0.0052(10) -0.0007(12)
C17 0.0129(11) 0.0325(15) 0.0345(14) -0.0006(11) 0.0082(10) -0.0010(10)
C18 0.0146(11) 0.0412(16) 0.0308(13) -0.0026(12) 0.0099(10) 0.0024(11)
C19 0.0141(11) 0.0371(15) 0.0277(13) -0.0012(11) 0.0076(10) 0.0015(11)
C20 0.0127(11) 0.0378(16) 0.0424(16) 0.0012(12) 0.0088(11) -0.0012(11)
C21 0.0128(11) 0.0417(17) 0.0402(15) -0.0014(13) 0.0085(11) -0.0002(11)
C40 0.0308(16) 0.0370(17) 0.0419(17) 0.0076(13) 0.0167(14) 0.0037(13)
C41 0.0402(18) 0.0404(18) 0.0430(17) 0.0079(14) 0.0222(15) 0.0042(15)
C42 0.0343(16) 0.0295(15) 0.0536(19) 0.0019(13) 0.0268(15) 0.0013(13)
C43 0.0262(15) 0.0403(18) 0.0526(19) -0.0026(15) 0.0194(14) -0.0021(13)
C44 0.0278(15) 0.0355(16) 0.0383(17) -0.0039(13) 0.0157(13) -0.0030(12)
C45 0.044(2) 0.0404(19) 0.056(2) 0.0042(16) 0.0327(18) -0.0013(16)
O1W 0.080(3) 0.078(2) 0.0584(19) -0.0026(16) 0.0351(18) 0.0082(19)
O2W 0.074(3) 0.089(3) 0.157(5) -0.039(3) 0.012(3) -0.006(3)
O3W 0.060(3) 0.068(3) 0.323(9) 0.037(4) 0.066(4) 0.002(2)

loop_
_atom_type_symbol
_atom_type_description
_atom_type_scat_dispersion_real
_atom_type_scat_dispersion_imag
_atom_type_scat_source
C C 0.0033 0.0016 'International Tables Vol C Tables 4.2.6.8 and 6.1.1.4'
H H 0.0000 0.0000 'International Tables Vol C Tables 4.2.6.8 and 6.1.1.4'
Cu Cu 0.3201 1.2651 'International Tables Vol C Tables 4.2.6.8 and 6.1.1.4'
N N 0.0061 0.0033 'International Tables Vol C Tables 4.2.6.8 and 6.1.1.4'
O O 0.0106 0.0060 'International Tables Vol C Tables 4.2.6.8 and 6.1.1.4'

loop_
_geom_angle_atom_site_label_1
_geom_angle_atom_site_label_2
_geom_angle_atom_site_label_3
_geom_angle
_geom_angle_site_symmetry_1
_geom_angle_site_symmetry_3
_geom_angle_publ_flag
O4 Cu1 O33 175.25(8) . 3_675 ?
O4 Cu1 N2 91.78(9) . . ?
O33 Cu1 N2 91.44(9) 3_675 . ?
O4 Cu1 N1 85.94(9) . . ?
O33 Cu1 N1 91.06(9) 3_675 . ?
N2 Cu1 N1 175.79(10) . . ?
O4 Cu1 O33 99.73(8) . . ?
O33 Cu1 O33 76.79(8) 3_675 . ?
N2 Cu1 O33 89.63(8) . . ?
N1 Cu1 O33 94.24(8) . . ?
O32 Cu2 O2 172.89(9) 1_545 . ?
O32 Cu2 O1 94.49(9) 1_545 . ?
O2 Cu2 O1 88.42(8) . . ?
O32 Cu2 N3 88.71(10) 1_545 . ?
O2 Cu2 N3 88.24(9) . . ?
O1 Cu2 N3 176.50(9) . . ?
O32 Cu2 O31 87.77(8) 1_545 1_545 ?
O2 Cu2 O31 98.63(9) . 1_545 ?
O1 Cu2 O31 92.08(9) . 1_545 ?
N3 Cu2 O31 89.45(9) . 1_545 ?
O3 C1 O1 122.9(3) . . ?
O3 C1 C2 119.1(3) . . ?
O1 C1 C2 117.9(3) . . ?
C3 C2 C1 113.8(3) . . ?
O2 C3 O4 123.3(2) . . ?
O2 C3 C2 121.5(3) . . ?
O4 C3 C2 115.2(2) . . ?
C1 O1 Cu2 123.59(19) . . ?
C3 O2 Cu2 119.96(18) . . ?
C3 O4 Cu1 122.71(19) . . ?
O31 C30 O33 121.5(2) . . ?
O31 C30 C31 121.7(2) . . ?
O33 C30 C31 116.8(2) . . ?
C30 C31 C32 111.3(2) . . ?
O34 C32 O32 124.1(3) . . ?
O34 C32 C31 117.8(3) . . ?
O32 C32 C31 118.1(2) . . ?
C30 O31 Cu2 117.97(17) . 1_565 ?
C32 O32 Cu2 128.60(18) . 1_565 ?
C30 O33 Cu1 112.26(17) . 3_675 ?
C30 O33 Cu1 144.52(17) . . ?
Cu1 O33 Cu1 103.21(8) 3_675 . ?
C14 N1 C10 116.7(2) . . ?
C14 N1 Cu1 120.48(19) . . ?
C10 N1 Cu1 122.79(19) . . ?
C15 N2 C19 117.4(2) . . ?
C15 N2 Cu1 119.90(18) . . ?
C19 N2 Cu1 122.40(18) . . ?
C40 N3 C44 117.9(3) . . ?
C40 N3 Cu2 121.8(2) . . ?
C44 N3 Cu2 120.3(2) . . ?
N1 C10 C11 122.9(3) . . ?
C10 C11 C12 120.6(3) . . ?
C11 C12 C13 116.3(3) . . ?
C11 C12 C20 119.3(3) . . ?
C13 C12 C20 124.3(3) . . ?
C14 C13 C12 120.2(3) . . ?
N1 C14 C13 123.1(3) . . ?
N2 C15 C16 122.5(3) . . ?
C15 C16 C17 120.6(3) . . ?
C18 C17 C16 116.5(2) . . ?
C18 C17 C21 123.1(3) . . ?
C16 C17 C21 120.3(3) . . ?
C19 C18 C17 119.8(3) . . ?
N2 C19 C18 123.1(3) . . ?
C21 C20 C12 126.0(3) 1_455 . ?
C20 C21 C17 123.9(3) 1_655 . ?
N3 C40 C41 123.2(3) . . ?
C40 C41 C42 119.2(3) . . ?
C43 C42 C41 117.1(3) . . ?
C43 C42 C45 123.1(3) . . ?
C41 C42 C45 119.8(3) . . ?
C42 C43 C44 119.9(3) . . ?
N3 C44 C43 122.6(3) . . ?
C45 C45 C42 126.3(5) 3_765 . ?

loop_
_geom_bond_atom_site_label_1
_geom_bond_atom_site_label_2
_geom_bond_distance
_geom_bond_site_symmetry_2
_geom_bond_publ_flag
Cu1 O4 1.940(2) . ?
Cu1 O33 1.9683(19) 3_675 ?
Cu1 N2 2.029(2) . ?
Cu1 N1 2.080(2) . ?
Cu1 O33 2.370(2) . ?
Cu2 O32 1.957(2) 1_545 ?
Cu2 O2 1.979(2) . ?
Cu2 O1 1.980(2) . ?
Cu2 N3 2.022(3) . ?
Cu2 O31 2.278(2) 1_545 ?
C1 O3 1.239(4) . ?
C1 O1 1.271(4) . ?
C1 C2 1.513(4) . ?
C2 C3 1.511(4) . ?
C3 O2 1.251(3) . ?
C3 O4 1.265(3) . ?
C30 O31 1.243(3) . ?
C30 O33 1.283(3) . ?
C30 C31 1.507(4) . ?
C31 C32 1.533(4) . ?
C32 O34 1.235(4) . ?
C32 O32 1.273(3) . ?
O31 Cu2 2.278(2) 1_565 ?
O32 Cu2 1.957(2) 1_565 ?
O33 Cu1 1.9683(19) 3_675 ?
N1 C14 1.343(4) . ?
N1 C10 1.345(4) . ?
N2 C15 1.344(4) . ?
N2 C19 1.347(3) . ?
N3 C40 1.327(4) . ?
N3 C44 1.339(4) . ?
C10 C11 1.381(4) . ?
C11 C12 1.383(4) . ?
C12 C13 1.391(4) . ?
C12 C20 1.463(4) . ?
C13 C14 1.381(4) . ?
C15 C16 1.376(4) . ?
C16 C17 1.395(4) . ?
C17 C18 1.395(4) . ?
C17 C21 1.462(4) . ?
C18 C19 1.378(4) . ?
C20 C21 1.329(4) 1_455 ?
C21 C20 1.329(4) 1_655 ?
C40 C41 1.382(5) . ?
C41 C42 1.403(5) . ?
C42 C43 1.384(5) . ?
C42 C45 1.471(5) . ?
C43 C44 1.384(4) . ?
C45 C45 1.299(8) 3_765 ?
